data_7109832
loop_
_publ_author_name
'Koji Miki'
'Tsuyoshi Matsushita'
'Yuki Inoue'
'Yoshinori Senda'
'Toshiyuki Kowada'
'Kouichi Ohe'

_publ_section_title
;
 Electron-rich carbon nanorings as macrocyclic hosts for fullerenes
;
_journal_name_full Chem.Commun.
_journal_page_first 9092
_journal_paper_doi 10.1039/c3cc42561d
_journal_volume 49
_journal_year 2013
_chemical_formula_moiety 'C150 H102 O12 '
_chemical_formula_sum 'C150 H102 O12'
_chemical_formula_weight 2096.45
_space_group_IT_number 2
_symmetry_cell_setting triclinic
_symmetry_Int_Tables_number 2
_symmetry_space_group_name_Hall '-P 1'
_symmetry_space_group_name_H-M 'P -1'
_cell_angle_alpha 69.627(12)
_cell_angle_beta 68.110(14)
_cell_angle_gamma 86.749(16)
_cell_formula_units_Z 1
_cell_length_a 15.079(5)
_cell_length_b 16.661(6)
_cell_length_c 17.175(5)
_cell_measurement_reflns_used 9704
_cell_measurement_temperature 143.3
_cell_measurement_theta_max 27.4
_cell_measurement_theta_min 3.0
_cell_volume 3740(2)
_computing_data_reduction CrystalStructure
_computing_publication_material 'CrystalStructure 3.8'
_computing_structure_refinement SHELXL
_diffrn_detector_area_resol_mean 14.63
_diffrn_measured_fraction_theta_full 0.930
_diffrn_measured_fraction_theta_max 0.930
_diffrn_measurement_device_type 'Rigaku Saturn70'
_diffrn_measurement_method \w
_diffrn_radiation_type 'Mo K\a'
_diffrn_radiation_wavelength 0.71070
_diffrn_reflns_av_R_equivalents 0.037
_diffrn_reflns_limit_h_max 19
_diffrn_reflns_limit_h_min -18
_diffrn_reflns_limit_k_max 21
_diffrn_reflns_limit_k_min -21
_diffrn_reflns_limit_l_max 21
_diffrn_reflns_limit_l_min -21
_diffrn_reflns_number 36377
_diffrn_reflns_theta_full 27.41
_diffrn_reflns_theta_max 27.41
_exptl_absorpt_coefficient_mu 0.058
_exptl_absorpt_correction_T_max 0.988
_exptl_absorpt_correction_T_min 0.874
_exptl_absorpt_correction_type multi-scan
_exptl_absorpt_process_details 'Jacobson, R. (1998) Private communication'
_exptl_crystal_colour colorless
_exptl_crystal_density_diffrn 0.931
_exptl_crystal_density_method 'not measured'
_exptl_crystal_description platelet
_exptl_crystal_F_000 1098.00
_exptl_crystal_size_max 0.40
_exptl_crystal_size_mid 0.40
_exptl_crystal_size_min 0.20
_platon_squeeze_details
;
The data were corrected for disordered electron density
through use of the SQUEEZE procedure (Sluis, P. van der; Spek, A. L.
Acta Crystallogr. 1990, A46, 194-201) as implemented in PLATON (Spek,
A. L. Acta Crystallogr. 1990, A46, C34; Spek, A. L. J. Appl. Cryst.
2003, 36, 7-13. PLATON - a multipurpose crystallographic tool.
Utrecht University, Utrecht, The Netherlands). A total
solvent-accessible void volume of 1297.4 cubic Angstroms with a total
electron count of 291 (consistent with 4 molecules of solvent dichloromethane,
or several molecules of solvent methanol)
was found in the unit cell.
;
_refine_diff_density_max 0.30
_refine_diff_density_min -0.36
_refine_ls_extinction_method none
_refine_ls_goodness_of_fit_ref 1.006
_refine_ls_hydrogen_treatment refall
_refine_ls_number_parameters 749
_refine_ls_number_reflns 15848
_refine_ls_R_factor_gt 0.0870
_refine_ls_shift/su_max 0.0000
_refine_ls_structure_factor_coef Fsqd
_refine_ls_weighting_details 'w = 1/[\s^2^(Fo^2^)+(0.1400P)^2^+0.0000P] where P=(Fo^2^+2Fc^2^)/3'
_refine_ls_weighting_scheme calc
_refine_ls_wR_factor_ref 0.2554
_reflns_number_gt 8708
_reflns_number_total 15848
_reflns_threshold_expression F^2^>2.0\s(F^2^)
_cod_data_source_file c3cc42561d.txt
_cod_data_source_block '_3b'
_cod_original_formula_sum 'C150 H102 O12 '
_cod_database_code 7109832

loop_
_symmetry_equiv_pos_site_id
_symmetry_equiv_pos_as_xyz
1 +X,+Y,+Z
2 -X,-Y,-Z

loop_
_atom_site_label
_atom_site_type_symbol
_atom_site_fract_x
_atom_site_fract_y
_atom_site_fract_z
_atom_site_U_iso_or_equiv
_atom_site_adp_type
_atom_site_occupancy
_atom_site_symmetry_multiplicity
_atom_site_calc_flag
_atom_site_refinement_flags
O1 O 0.11981(13) 1.05530(11) 0.10478(12) 0.0538(4) Uani 1.00 1 d .
O2 O 0.25155(12) 0.77326(11) 0.15474(12) 0.0502(4) Uani 1.00 1 d .
O3 O 0.06820(16) 0.56333(13) 0.10827(16) 0.0666(5) Uani 1.00 1 d .
O4 O 0.23805(16) 0.42787(14) -0.05551(14) 0.0665(5) Uani 1.00 1 d .
O5 O 0.66123(13) -0.20779(11) 0.14860(11) 0.0529(4) Uani 1.00 1 d .
O6 O 0.50138(13) -0.35417(12) 0.49406(12) 0.0545(4) Uani 1.00 1 d .
C1 C -0.1316(2) 1.0833(2) 0.4171(2) 0.0702(8) Uani 1.00 1 d .
C2 C -0.2195(2) 1.0884(2) 0.3253(2) 0.0628(7) Uani 1.00 1 d .
C3 C -0.14001(19) 1.06471(18) 0.34740(19) 0.0535(6) Uani 1.00 1 d .
C4 C -0.06437(19) 1.02590(18) 0.29442(19) 0.0538(6) Uani 1.00 1 d .
C5 C 0.00058(18) 1.00072(16) 0.24570(18) 0.0501(6) Uani 1.00 1 d .
C6 C 0.08588(18) 0.97542(15) 0.18182(16) 0.0464(5) Uani 1.00 1 d .
C7 C 0.2613(2) 0.9923(2) 0.28831(19) 0.0580(6) Uani 1.00 1 d .
C8 C 0.19460(19) 1.01115(17) 0.24848(19) 0.0521(6) Uani 1.00 1 d .
C9 C 0.16049(17) 0.95020(16) 0.22533(17) 0.0454(5) Uani 1.00 1 d .
C10 C 0.05603(17) 0.90642(16) 0.15583(16) 0.0452(5) Uani 1.00 1 d .
C11 C -0.00900(18) 0.92577(18) 0.11322(19) 0.0519(6) Uani 1.00 1 d .
C12 C -0.0370(2) 0.86707(19) 0.0843(2) 0.0597(7) Uani 1.00 1 d .
C13 C 0.29719(19) 0.9122(2) 0.30434(19) 0.0557(6) Uani 1.00 1 d .
C14 C 0.26438(19) 0.84955(17) 0.28252(18) 0.0520(6) Uani 1.00 1 d .
C15 C 0.19607(17) 0.86869(16) 0.24210(16) 0.0450(5) Uani 1.00 1 d .
C16 C 0.09440(17) 0.82610(15) 0.16981(16) 0.0445(5) Uani 1.00 1 d .
C17 C 0.0621(2) 0.76628(18) 0.1426(2) 0.0580(6) Uani 1.00 1 d .
C18 C -0.0025(2) 0.7873(2) 0.0997(2) 0.0626(7) Uani 1.00 1 d .
C19 C 0.16700(16) 0.80029(15) 0.21420(16) 0.0432(5) Uani 1.00 1 d .
C20 C 0.2024(2) 1.04710(19) 0.03212(18) 0.0575(6) Uani 1.00 1 d .
C21 C 0.31181(19) 0.84202(17) 0.07904(18) 0.0556(6) Uani 1.00 1 d .
C22 C 0.12702(18) 0.71888(16) 0.29350(17) 0.0484(5) Uani 1.00 1 d .
C23 C 0.09333(19) 0.65394(16) 0.35353(17) 0.0494(5) Uani 1.00 1 d .
C24 C 0.04719(18) 0.57527(16) 0.42751(17) 0.0478(5) Uani 1.00 1 d .
C25 C 0.03305(19) 0.50062(17) 0.41113(17) 0.0525(6) Uani 1.00 1 d .
C26 C -0.0153(2) 0.42635(16) 0.48462(17) 0.0529(6) Uani 1.00 1 d .
C27 C 0.0644(2) 0.49998(18) 0.32107(18) 0.0567(6) Uani 1.00 1 d .
C28 C 0.0881(2) 0.49807(17) 0.24617(18) 0.0546(6) Uani 1.00 1 d .
C29 C 0.11790(19) 0.49584(17) 0.15402(17) 0.0500(6) Uani 1.00 1 d .
C30 C -0.0399(2) 0.2921(2) 0.2224(3) 0.0923(12) Uani 1.00 1 d .
C31 C -0.0045(2) 0.3694(2) 0.2194(2) 0.0777(9) Uani 1.00 1 d .
C32 C 0.0863(2) 0.40801(17) 0.15893(19) 0.0563(6) Uani 1.00 1 d .
C33 C 0.22490(19) 0.52250(16) 0.10099(17) 0.0490(5) Uani 1.00 1 d .
C34 C 0.2653(2) 0.59275(17) 0.10701(18) 0.0528(6) Uani 1.00 1 d .
C35 C 0.3599(2) 0.62389(18) 0.0538(2) 0.0613(7) Uani 1.00 1 d .
C36 C 0.0182(2) 0.2537(2) 0.1631(2) 0.0773(9) Uani 1.00 1 d .
C37 C 0.1076(2) 0.28995(19) 0.1050(2) 0.0680(8) Uani 1.00 1 d .
C38 C 0.1439(2) 0.36784(17) 0.10155(19) 0.0528(6) Uani 1.00 1 d .
C39 C 0.28078(19) 0.48283(16) 0.04227(17) 0.0491(5) Uani 1.00 1 d .
C40 C 0.3764(2) 0.5150(2) -0.0099(2) 0.0784(10) Uani 1.00 1 d .
C41 C 0.4153(2) 0.5858(2) -0.0057(2) 0.0787(10) Uani 1.00 1 d .
C42 C 0.24337(19) 0.40517(16) 0.03279(17) 0.0507(6) Uani 1.00 1 d .
C43 C -0.0258(4) 0.5530(4) 0.1277(5) 0.0744(17) Uani 0.50 1 d P
C44 C 0.0785(4) 0.5780(4) 0.0243(3) 0.0601(13) Uani 0.50 1 d P
C45 C 0.1833(4) 0.4903(4) -0.0830(3) 0.0604(14) Uani 0.50 1 d P
C46 C 0.3179(6) 0.4692(4) -0.1289(4) 0.089(2) Uani 0.50 1 d P
C47 C 0.3097(2) 0.33742(17) 0.0414(2) 0.0570(6) Uani 1.00 1 d .
C48 C 0.3608(2) 0.27890(17) 0.05515(19) 0.0553(6) Uani 1.00 1 d .
C49 C 0.41013(19) 0.20359(16) 0.07462(18) 0.0505(6) Uani 1.00 1 d .
C50 C 0.4616(2) 0.18815(18) 0.1313(2) 0.0607(7) Uani 1.00 1 d .
C51 C 0.40181(19) 0.13891(16) 0.04261(19) 0.0510(6) Uani 1.00 1 d .
C52 C 0.5038(2) 0.11121(18) 0.15416(19) 0.0554(6) Uani 1.00 1 d .
C53 C 0.44093(19) 0.06148(17) 0.0672(2) 0.0539(6) Uani 1.00 1 d .
C54 C 0.49134(19) 0.04553(17) 0.12443(18) 0.0526(6) Uani 1.00 1 d .
C55 C 0.52844(19) -0.03621(17) 0.15351(18) 0.0525(6) Uani 1.00 1 d .
C56 C 0.55496(19) -0.10552(17) 0.18086(18) 0.0512(6) Uani 1.00 1 d .
C57 C 0.58839(17) -0.19076(15) 0.22244(17) 0.0456(5) Uani 1.00 1 d .
C58 C 0.7608(2) -0.1176(2) 0.3027(2) 0.0660(7) Uani 1.00 1 d .
C59 C 0.71752(19) -0.12833(18) 0.24803(19) 0.0554(6) Uani 1.00 1 d .
C60 C 0.63083(17) -0.18069(16) 0.28675(17) 0.0465(5) Uani 1.00 1 d .
C61 C 0.50445(17) -0.26036(16) 0.26826(17) 0.0463(5) Uani 1.00 1 d .
C62 C 0.4705(2) -0.28614(19) 0.21372(19) 0.0590(6) Uani 1.00 1 d .
C63 C 0.3928(2) -0.34836(19) 0.2523(2) 0.0636(7) Uani 1.00 1 d .
C64 C 0.7172(2) -0.1563(2) 0.3963(2) 0.0691(8) Uani 1.00 1 d .
C65 C 0.6310(2) -0.20490(19) 0.43315(19) 0.0592(6) Uani 1.00 1 d .
C66 C 0.58697(17) -0.21837(16) 0.37882(16) 0.0457(5) Uani 1.00 1 d .
C67 C 0.46088(17) -0.29905(15) 0.36109(17) 0.0453(5) Uani 1.00 1 d .
C68 C 0.38329(19) -0.36117(17) 0.39751(19) 0.0532(6) Uani 1.00 1 d .
C69 C 0.3500(2) -0.38580(19) 0.3443(2) 0.0618(7) Uani 1.00 1 d .
C70 C 0.49359(18) -0.27495(16) 0.42425(17) 0.0493(6) Uani 1.00 1 d .
C71 C 0.7064(2) -0.28501(19) 0.1744(2) 0.0609(7) Uani 1.00 1 d .
C72 C 0.5765(2) -0.40510(19) 0.4595(2) 0.0609(7) Uani 1.00 1 d .
C73 C 0.41662(19) -0.23216(18) 0.47510(18) 0.0547(6) Uani 1.00 1 d .
C74 C 0.3541(2) -0.1957(2) 0.5121(2) 0.0592(7) Uani 1.00 1 d .
C75 C 0.28183(19) -0.15160(19) 0.55983(19) 0.0568(6) Uani 1.00 1 d .
C76 C 0.2000(2) -0.1267(2) 0.5358(2) 0.0738(9) Uani 1.00 1 d .
C77 C 0.2894(2) -0.1313(2) 0.6287(2) 0.0610(7) Uani 1.00 1 d .
H1 H -0.0794 1.0658 0.4353 0.077 Uiso 1.00 1 c R
H2 H -0.2261 1.0761 0.2778 0.069 Uiso 1.00 1 c R
H7 H 0.2836 1.0345 0.3041 0.065 Uiso 1.00 1 c R
H8 H 0.1720 1.0671 0.2365 0.061 Uiso 1.00 1 c R
H11 H -0.0356 0.9805 0.1032 0.059 Uiso 1.00 1 c R
H12 H -0.0792 0.8825 0.0526 0.068 Uiso 1.00 1 c R
H13 H 0.3459 0.8999 0.3288 0.063 Uiso 1.00 1 c R
H14 H 0.2866 0.7935 0.2960 0.058 Uiso 1.00 1 c R
H17 H 0.0858 0.7112 0.1533 0.063 Uiso 1.00 1 c R
H18 H -0.0225 0.7461 0.0821 0.073 Uiso 1.00 1 c R
H20A H 0.1867 1.0029 0.0129 0.064 Uiso 1.00 1 c R
H20B H 0.2552 1.0289 0.0540 0.064 Uiso 1.00 1 c R
H20C H 0.2218 1.1016 -0.0167 0.064 Uiso 1.00 1 c R
H21A H 0.2775 0.8688 0.0398 0.065 Uiso 1.00 1 c R
H21B H 0.3699 0.8192 0.0466 0.065 Uiso 1.00 1 c R
H21C H 0.3303 0.8843 0.0994 0.065 Uiso 1.00 1 c R
H26 H -0.0244 0.3756 0.4737 0.060 Uiso 1.00 1 c R
H30 H -0.1010 0.2660 0.2642 0.104 Uiso 1.00 1 c R
H31 H -0.0445 0.3976 0.2577 0.091 Uiso 1.00 1 c R
H34 H 0.2268 0.6192 0.1482 0.061 Uiso 1.00 1 c R
H35 H 0.3862 0.6714 0.0593 0.069 Uiso 1.00 1 c R
H36 H -0.0066 0.2014 0.1640 0.089 Uiso 1.00 1 c R
H37 H 0.1469 0.2635 0.0645 0.077 Uiso 1.00 1 c R
H40 H 0.4144 0.4885 -0.0510 0.087 Uiso 1.00 1 c R
H41 H 0.4801 0.6089 -0.0441 0.088 Uiso 1.00 1 c R
H43A H -0.0398 0.5059 0.1108 0.081 Uiso 0.50 1 c R
H43B H -0.0474 0.6062 0.0946 0.081 Uiso 0.50 1 c R
H43C H -0.0621 0.5394 0.1925 0.081 Uiso 0.50 1 c R
H44A H 0.0442 0.6300 0.0050 0.068 Uiso 0.50 1 c R
H44B H 0.0517 0.5301 0.0195 0.068 Uiso 0.50 1 c R
H44C H 0.1466 0.5914 -0.0141 0.068 Uiso 0.50 1 c R
H45A H 0.1873 0.4950 -0.1432 0.072 Uiso 0.50 1 c R
H45B H 0.2097 0.5455 -0.0877 0.072 Uiso 0.50 1 c R
H45C H 0.1178 0.4776 -0.0412 0.072 Uiso 0.50 1 c R
H46A H 0.3278 0.5269 -0.1304 0.105 Uiso 0.50 1 c R
H46B H 0.3033 0.4753 -0.1840 0.105 Uiso 0.50 1 c R
H46C H 0.3717 0.4371 -0.1298 0.105 Uiso 0.50 1 c R
H50 H 0.4693 0.2318 0.1527 0.068 Uiso 1.00 1 c R
H51 H 0.3708 0.1492 0.0012 0.060 Uiso 1.00 1 c R
H52 H 0.5397 0.1029 0.1910 0.064 Uiso 1.00 1 c R
H53 H 0.4333 0.0183 0.0457 0.059 Uiso 1.00 1 c R
H58 H 0.8204 -0.0838 0.2762 0.075 Uiso 1.00 1 c R
H59 H 0.7479 -0.1014 0.1853 0.062 Uiso 1.00 1 c R
H62 H 0.4993 -0.2601 0.1494 0.065 Uiso 1.00 1 c R
H63 H 0.3718 -0.3659 0.2149 0.073 Uiso 1.00 1 c R
H64 H 0.7456 -0.1464 0.4330 0.080 Uiso 1.00 1 c R
H65 H 0.6001 -0.2308 0.4964 0.066 Uiso 1.00 1 c R
H68 H 0.3529 -0.3869 0.4613 0.060 Uiso 1.00 1 c R
H69 H 0.2972 -0.4275 0.3711 0.072 Uiso 1.00 1 c R
H71A H 0.6584 -0.3342 0.2054 0.069 Uiso 1.00 1 c R
H71B H 0.7375 -0.2812 0.2138 0.069 Uiso 1.00 1 c R
H71C H 0.7549 -0.2921 0.1203 0.069 Uiso 1.00 1 c R
H72A H 0.5661 -0.4192 0.4126 0.070 Uiso 1.00 1 c R
H72B H 0.5761 -0.4578 0.5081 0.070 Uiso 1.00 1 c R
H72C H 0.6389 -0.3717 0.4338 0.070 Uiso 1.00 1 c R
H76 H 0.1936 -0.1373 0.4882 0.080 Uiso 1.00 1 c R
H77 H 0.3443 -0.1460 0.6440 0.072 Uiso 1.00 1 c R

loop_
_atom_site_aniso_label
_atom_site_aniso_U_11
_atom_site_aniso_U_22
_atom_site_aniso_U_33
_atom_site_aniso_U_12
_atom_site_aniso_U_13
_atom_site_aniso_U_23
O1 0.0533(9) 0.0421(9) 0.0498(9) 0.0026(7) -0.0068(8) -0.0106(7)
O2 0.0482(9) 0.0381(9) 0.0450(9) 0.0033(7) 0.0020(7) -0.0135(7)
O3 0.0710(13) 0.0456(10) 0.0791(14) 0.0112(9) -0.0341(11) -0.0120(9)
O4 0.0711(13) 0.0654(13) 0.0550(11) -0.0006(10) -0.0144(10) -0.0210(9)
O5 0.0583(10) 0.0469(9) 0.0409(9) 0.0091(8) -0.0035(8) -0.0179(7)
O6 0.0538(10) 0.0486(10) 0.0474(9) 0.0080(8) -0.0104(8) -0.0110(8)
C1 0.0569(16) 0.095(2) 0.0662(18) 0.0309(16) -0.0224(15) -0.0427(17)
C2 0.0574(15) 0.0682(18) 0.0669(17) 0.0166(13) -0.0146(14) -0.0399(15)
C3 0.0470(13) 0.0539(15) 0.0535(14) 0.0093(11) -0.0061(11) -0.0266(12)
C4 0.0517(14) 0.0494(14) 0.0539(14) 0.0066(11) -0.0097(12) -0.0223(12)
C5 0.0462(12) 0.0421(13) 0.0533(14) 0.0081(10) -0.0071(11) -0.0200(11)
C6 0.0487(12) 0.0367(12) 0.0381(11) 0.0003(9) 0.0014(10) -0.0137(9)
C7 0.0581(15) 0.0632(17) 0.0519(15) -0.0039(13) -0.0137(13) -0.0258(13)
C8 0.0532(14) 0.0451(14) 0.0543(14) 0.0078(11) -0.0130(12) -0.0218(11)
C9 0.0392(11) 0.0421(13) 0.0480(13) 0.0054(9) -0.0075(10) -0.0180(10)
C10 0.0404(11) 0.0412(12) 0.0413(12) 0.0044(9) -0.0015(9) -0.0152(10)
C11 0.0448(13) 0.0492(14) 0.0555(14) 0.0120(10) -0.0150(11) -0.0167(11)
C12 0.0603(16) 0.0549(16) 0.0656(17) 0.0002(13) -0.0275(14) -0.0187(13)
C13 0.0490(14) 0.0666(18) 0.0509(14) 0.0050(12) -0.0164(12) -0.0227(13)
C14 0.0511(13) 0.0488(14) 0.0496(14) 0.0054(11) -0.0144(11) -0.0148(11)
C15 0.0445(12) 0.0423(13) 0.0399(11) 0.0030(10) -0.0063(10) -0.0152(10)
C16 0.0406(11) 0.0381(12) 0.0430(12) 0.0002(9) -0.0057(10) -0.0109(10)
C17 0.0600(15) 0.0437(14) 0.0663(17) 0.0068(12) -0.0164(14) -0.0230(12)
C18 0.0652(17) 0.0568(17) 0.0708(18) 0.0060(13) -0.0252(15) -0.0290(14)
C19 0.0396(11) 0.0359(11) 0.0389(11) 0.0020(9) -0.0010(9) -0.0102(9)
C20 0.0529(14) 0.0545(16) 0.0452(13) -0.0046(12) -0.0044(11) -0.0083(11)
C21 0.0499(13) 0.0456(14) 0.0452(13) 0.0035(11) 0.0064(11) -0.0120(11)
C22 0.0442(12) 0.0407(13) 0.0477(13) 0.0047(10) -0.0046(10) -0.0149(11)
C23 0.0524(13) 0.0379(12) 0.0414(12) 0.0020(10) -0.0034(11) -0.0099(10)
C24 0.0472(12) 0.0387(12) 0.0437(12) 0.0056(10) -0.0038(10) -0.0130(10)
C25 0.0542(14) 0.0458(14) 0.0392(12) 0.0055(11) -0.0021(11) -0.0108(10)
C26 0.0595(15) 0.0382(12) 0.0444(13) -0.0008(11) -0.0053(11) -0.0101(10)
C27 0.0601(15) 0.0460(14) 0.0455(14) -0.0032(12) -0.0024(12) -0.0124(11)
C28 0.0572(14) 0.0475(14) 0.0476(14) 0.0018(11) -0.0043(12) -0.0196(11)
C29 0.0541(14) 0.0469(14) 0.0419(12) 0.0110(11) -0.0097(11) -0.0177(10)
C30 0.069(2) 0.079(2) 0.105(2) -0.0190(18) 0.007(2) -0.045(2)
C31 0.0678(19) 0.0611(19) 0.083(2) -0.0097(15) 0.0026(17) -0.0312(17)
C32 0.0607(15) 0.0446(14) 0.0530(14) 0.0013(11) -0.0063(12) -0.0210(11)
C33 0.0543(13) 0.0397(12) 0.0448(12) 0.0046(10) -0.0092(11) -0.0159(10)
C34 0.0629(15) 0.0445(14) 0.0464(13) 0.0080(11) -0.0155(12) -0.0167(11)
C35 0.0584(15) 0.0422(14) 0.0718(18) -0.0013(12) -0.0170(14) -0.0142(13)
C36 0.075(2) 0.0624(19) 0.083(2) -0.0091(16) -0.0120(18) -0.0290(17)
C37 0.0751(19) 0.0474(15) 0.0718(19) 0.0023(13) -0.0095(16) -0.0289(14)
C38 0.0562(14) 0.0389(13) 0.0515(14) 0.0020(11) -0.0092(12) -0.0141(11)
C39 0.0549(14) 0.0360(12) 0.0474(13) 0.0079(10) -0.0081(11) -0.0169(10)
C40 0.0590(17) 0.0520(17) 0.093(2) 0.0045(13) 0.0101(16) -0.0307(16)
C41 0.0542(16) 0.0477(16) 0.109(2) -0.0041(13) -0.0016(17) -0.0284(17)
C42 0.0552(14) 0.0423(13) 0.0451(13) 0.0095(11) -0.0094(11) -0.0154(10)
C43 0.052(3) 0.084(4) 0.085(4) 0.008(3) -0.019(3) -0.035(3)
C44 0.068(3) 0.065(3) 0.047(2) 0.008(2) -0.025(2) -0.015(2)
C45 0.066(3) 0.070(3) 0.043(2) 0.014(2) -0.029(2) -0.010(2)
C46 0.129(6) 0.072(4) 0.043(3) -0.018(4) -0.014(3) -0.009(2)
C47 0.0617(15) 0.0406(13) 0.0612(16) 0.0041(12) -0.0090(13) -0.0245(12)
C48 0.0613(15) 0.0428(14) 0.0536(14) 0.0027(12) -0.0089(12) -0.0210(11)
C49 0.0526(13) 0.0379(12) 0.0496(13) 0.0057(10) -0.0060(11) -0.0167(10)
C50 0.0711(17) 0.0446(14) 0.0604(16) 0.0008(13) -0.0146(14) -0.0221(12)
C51 0.0518(13) 0.0392(13) 0.0559(14) 0.0078(10) -0.0127(12) -0.0186(11)
C52 0.0593(15) 0.0502(15) 0.0547(15) 0.0097(12) -0.0195(13) -0.0191(12)
C53 0.0503(13) 0.0397(13) 0.0611(15) 0.0056(10) -0.0092(12) -0.0186(11)
C54 0.0509(13) 0.0400(13) 0.0525(14) 0.0057(10) -0.0065(12) -0.0137(11)
C55 0.0517(13) 0.0439(14) 0.0504(14) 0.0074(11) -0.0081(12) -0.0158(11)
C56 0.0506(13) 0.0427(14) 0.0483(13) 0.0021(11) -0.0081(11) -0.0134(11)
C57 0.0462(12) 0.0365(12) 0.0460(12) 0.0047(9) -0.0087(10) -0.0144(10)
C58 0.0563(16) 0.0617(18) 0.075(2) -0.0066(13) -0.0125(15) -0.0302(15)
C59 0.0498(13) 0.0485(14) 0.0561(15) -0.0058(11) -0.0029(12) -0.0218(12)
C60 0.0411(11) 0.0440(13) 0.0462(12) 0.0056(9) -0.0070(10) -0.0170(10)
C61 0.0456(12) 0.0390(12) 0.0480(13) 0.0050(10) -0.0119(10) -0.0144(10)
C62 0.0700(17) 0.0503(15) 0.0514(15) 0.0004(13) -0.0192(13) -0.0152(12)
C63 0.0767(19) 0.0469(15) 0.0744(19) 0.0048(13) -0.0364(16) -0.0210(14)
C64 0.0737(19) 0.075(2) 0.0624(18) -0.0141(16) -0.0250(16) -0.0265(15)
C65 0.0678(17) 0.0512(15) 0.0507(14) -0.0008(13) -0.0124(13) -0.0185(12)
C66 0.0449(12) 0.0411(12) 0.0445(12) 0.0061(10) -0.0077(10) -0.0176(10)
C67 0.0447(12) 0.0345(11) 0.0447(12) 0.0066(9) -0.0081(10) -0.0098(9)
C68 0.0468(13) 0.0431(13) 0.0546(14) -0.0000(10) -0.0101(11) -0.0087(11)
C69 0.0574(15) 0.0488(15) 0.0746(19) 0.0004(12) -0.0193(15) -0.0217(14)
C70 0.0441(12) 0.0459(14) 0.0444(13) 0.0075(10) -0.0024(10) -0.0161(11)
C71 0.0637(16) 0.0513(15) 0.0557(15) 0.0144(12) -0.0059(13) -0.0242(12)
C72 0.0530(15) 0.0509(15) 0.0697(18) 0.0147(12) -0.0209(14) -0.0148(13)
C73 0.0476(13) 0.0534(15) 0.0508(14) 0.0095(11) -0.0024(11) -0.0226(12)
C74 0.0495(14) 0.0667(18) 0.0523(15) 0.0102(12) -0.0084(12) -0.0230(13)
C75 0.0498(14) 0.0560(16) 0.0495(14) 0.0150(11) -0.0027(11) -0.0200(12)
C76 0.0616(17) 0.099(2) 0.0565(17) 0.0316(17) -0.0109(14) -0.0377(17)
C77 0.0551(15) 0.0669(18) 0.0677(17) 0.0190(13) -0.0207(14) -0.0365(15)

loop_
_atom_type_symbol
_atom_type_description
_atom_type_scat_dispersion_real
_atom_type_scat_dispersion_imag
_atom_type_scat_source
C C 0.003 0.002
;
International Tables for Crystallography
(1992, Vol. C, Tables 4.2.6.8 and 6.1.1.4)
;
H H 0.000 0.000
;
International Tables for Crystallography
(1992, Vol. C, Table 6.1.1.4)
;
O O 0.011 0.006
;
International Tables for Crystallography
(1992, Vol. C, Tables 4.2.6.8 and 6.1.1.4)
;

loop_
_geom_angle_atom_site_label_1
_geom_angle_atom_site_label_2
_geom_angle_atom_site_label_3
_geom_angle
_geom_angle_publ_flag
_geom_angle_site_symmetry_1
_geom_angle_site_symmetry_3
C6 O1 C20 113.26(19) yes . .
C19 O2 C21 114.36(18) yes . .
C29 O3 C43 121.3(3) yes . .
C29 O3 C44 121.4(3) yes . .
C43 O3 C44 85.7(4) yes . .
C42 O4 C45 121.1(3) yes . .
C42 O4 C46 117.6(4) yes . .
C45 O4 C46 91.2(4) yes . .
C57 O5 C71 114.19(18) yes . .
C70 O6 C72 113.45(18) yes . .
C3 C1 C76 121.7(3) yes . 2_566
C3 C2 C77 120.8(3) yes . 2_566
C1 C3 C2 119.1(2) yes . .
C1 C3 C4 120.9(3) yes . .
C2 C3 C4 120.0(3) yes . .
C3 C4 C5 174.5(2) yes . .
C4 C5 C6 175.9(2) yes . .
O1 C6 C5 102.57(18) yes . .
O1 C6 C9 110.2(2) yes . .
O1 C6 C10 110.6(2) yes . .
C5 C6 C9 107.6(2) yes . .
C5 C6 C10 110.6(2) yes . .
C9 C6 C10 114.6(2) yes . .
C8 C7 C13 120.1(3) yes . .
C7 C8 C9 121.2(2) yes . .
C6 C9 C8 118.4(2) yes . .
C6 C9 C15 122.7(2) yes . .
C8 C9 C15 118.9(2) yes . .
C6 C10 C11 117.8(2) yes . .
C6 C10 C16 122.5(2) yes . .
C11 C10 C16 119.6(2) yes . .
C10 C11 C12 121.2(2) yes . .
C11 C12 C18 120.1(3) yes . .
C7 C13 C14 120.3(3) yes . .
C13 C14 C15 119.6(2) yes . .
C9 C15 C14 119.8(2) yes . .
C9 C15 C19 122.3(2) yes . .
C14 C15 C19 117.8(2) yes . .
C10 C16 C17 118.0(2) yes . .
C10 C16 C19 123.1(2) yes . .
C17 C16 C19 118.8(2) yes . .
C16 C17 C18 121.2(2) yes . .
C12 C18 C17 119.8(3) yes . .
O2 C19 C15 110.77(19) yes . .
O2 C19 C16 109.1(2) yes . .
O2 C19 C22 102.73(18) yes . .
C15 C19 C16 114.7(2) yes . .
C15 C19 C22 110.5(2) yes . .
C16 C19 C22 108.2(2) yes . .
C19 C22 C23 176.7(3) yes . .
C22 C23 C24 177.2(3) yes . .
C23 C24 C25 120.4(2) yes . .
C23 C24 C26 119.8(2) yes . 2_566
C25 C24 C26 119.7(2) yes . 2_566
C24 C25 C26 118.8(2) yes . .
C24 C25 C27 121.3(2) yes . .
C26 C25 C27 119.9(2) yes . .
C24 C26 C25 121.5(2) yes 2_566 .
C25 C27 C28 178.0(3) yes . .
C27 C28 C29 179.6(3) yes . .
O3 C29 C28 105.8(2) yes . .
O3 C29 C32 110.1(2) yes . .
O3 C29 C33 105.62(17) yes . .
C28 C29 C32 109.78(19) yes . .
C28 C29 C33 111.2(2) yes . .
C32 C29 C33 114.0(2) yes . .
C31 C30 C36 118.3(3) yes . .
C30 C31 C32 121.6(3) yes . .
C29 C32 C31 119.1(2) yes . .
C29 C32 C38 121.6(2) yes . .
C31 C32 C38 119.2(3) yes . .
C29 C33 C34 118.8(2) yes . .
C29 C33 C39 121.4(2) yes . .
C34 C33 C39 119.6(2) yes . .
C33 C34 C35 120.6(2) yes . .
C34 C35 C41 120.1(3) yes . .
C30 C36 C37 120.5(3) yes . .
C36 C37 C38 121.5(3) yes . .
C32 C38 C37 118.8(2) yes . .
C32 C38 C42 123.1(2) yes . .
C37 C38 C42 118.1(2) yes . .
C33 C39 C40 118.6(3) yes . .
C33 C39 C42 123.1(2) yes . .
C40 C39 C42 118.3(2) yes . .
C39 C40 C41 121.6(3) yes . .
C35 C41 C40 119.4(2) yes . .
O4 C42 C38 106.7(2) yes . .
O4 C42 C39 110.58(19) yes . .
O4 C42 C47 107.9(2) yes . .
C38 C42 C39 113.9(2) yes . .
C38 C42 C47 108.30(19) yes . .
C39 C42 C47 109.3(2) yes . .
C42 C47 C48 175.3(2) yes . .
C47 C48 C49 172.8(3) yes . .
C48 C49 C50 122.3(3) yes . .
C48 C49 C51 119.6(3) yes . .
C50 C49 C51 117.9(2) yes . .
C49 C50 C52 121.1(3) yes . .
C49 C51 C53 121.3(3) yes . .
C50 C52 C54 120.2(3) yes . .
C51 C53 C54 120.9(3) yes . .
C52 C54 C53 118.4(2) yes . .
C52 C54 C55 120.3(3) yes . .
C53 C54 C55 121.2(3) yes . .
C54 C55 C56 176.8(2) yes . .
C55 C56 C57 174.7(3) yes . .
O5 C57 C56 105.13(18) yes . .
O5 C57 C60 110.8(2) yes . .
O5 C57 C61 110.0(2) yes . .
C56 C57 C60 107.8(2) yes . .
C56 C57 C61 109.6(2) yes . .
C60 C57 C61 113.2(2) yes . .
C59 C58 C64 120.4(3) yes . .
C58 C59 C60 119.7(2) yes . .
C57 C60 C59 116.8(2) yes . .
C57 C60 C66 122.9(2) yes . .
C59 C60 C66 120.3(3) yes . .
C57 C61 C62 118.3(2) yes . .
C57 C61 C67 122.8(2) yes . .
C62 C61 C67 118.9(2) yes . .
C61 C62 C63 120.5(2) yes . .
C62 C63 C69 120.0(3) yes . .
C58 C64 C65 119.2(3) yes . .
C64 C65 C66 121.4(2) yes . .
C60 C66 C65 119.0(2) yes . .
C60 C66 C70 122.7(2) yes . .
C65 C66 C70 118.3(2) yes . .
C61 C67 C68 119.1(3) yes . .
C61 C67 C70 122.0(2) yes . .
C68 C67 C70 118.9(2) yes . .
C67 C68 C69 121.9(2) yes . .
C63 C69 C68 119.6(2) yes . .
O6 C70 C66 110.0(2) yes . .
O6 C70 C67 109.0(2) yes . .
O6 C70 C73 103.81(19) yes . .
C66 C70 C67 114.6(2) yes . .
C66 C70 C73 109.7(2) yes . .
C67 C70 C73 109.1(2) yes . .
C70 C73 C74 176.8(3) yes . .
C73 C74 C75 176.7(4) yes . .
C74 C75 C76 120.2(3) yes . .
C74 C75 C77 121.3(3) yes . .
C76 C75 C77 118.5(2) yes . .
C1 C76 C75 118.7(3) yes 2_566 .
C2 C77 C75 121.2(3) yes 2_566 .
C3 C1 H1 121.0 no . .
C76 C1 H1 117.3 no 2_566 .
C3 C2 H2 119.9 no . .
C77 C2 H2 119.3 no 2_566 .
C8 C7 H7 120.2 no . .
C13 C7 H7 119.7 no . .
C7 C8 H8 118.9 no . .
C9 C8 H8 119.9 no . .
C10 C11 H11 120.4 no . .
C12 C11 H11 118.4 no . .
C11 C12 H12 120.0 no . .
C18 C12 H12 119.9 no . .
C7 C13 H13 120.4 no . .
C14 C13 H13 119.3 no . .
C13 C14 H14 120.5 no . .
C15 C14 H14 119.8 no . .
C16 C17 H17 119.1 no . .
C18 C17 H17 119.7 no . .
C12 C18 H18 121.0 no . .
C17 C18 H18 119.2 no . .
O1 C20 H20A 109.1 no . .
O1 C20 H20B 108.6 no . .
O1 C20 H20C 109.7 no . .
H20A C20 H20B 108.7 no . .
H20A C20 H20C 110.9 no . .
H20B C20 H20C 109.7 no . .
O2 C21 H21A 109.3 no . .
O2 C21 H21B 109.1 no . .
O2 C21 H21C 109.4 no . .
H21A C21 H21B 109.7 no . .
H21A C21 H21C 110.1 no . .
H21B C21 H21C 109.1 no . .
C24 C26 H26 119.6 no 2_566 .
C25 C26 H26 118.9 no . .
C31 C30 H30 121.0 no . .
C36 C30 H30 120.6 no . .
C30 C31 H31 119.2 no . .
C32 C31 H31 119.1 no . .
C33 C34 H34 119.2 no . .
C35 C34 H34 120.2 no . .
C34 C35 H35 119.4 no . .
C41 C35 H35 120.5 no . .
C30 C36 H36 118.5 no . .
C37 C36 H36 121.0 no . .
C36 C37 H37 120.1 no . .
C38 C37 H37 118.3 no . .
C39 C40 H40 118.6 no . .
C41 C40 H40 119.7 no . .
C35 C41 H41 119.9 no . .
C40 C41 H41 120.7 no . .
O3 C43 H43A 110.3 no . .
O3 C43 H43B 109.9 no . .
O3 C43 H43C 110.4 no . .
H43A C43 H43B 108.9 no . .
H43A C43 H43C 108.7 no . .
H43B C43 H43C 108.5 no . .
O3 C44 H44A 107.7 no . .
O3 C44 H44B 111.0 no . .
O3 C44 H44C 109.1 no . .
H44A C44 H44B 109.4 no . .
H44A C44 H44C 107.8 no . .
H44B C44 H44C 111.6 no . .
O4 C45 H45A 109.1 no . .
O4 C45 H45B 108.3 no . .
O4 C45 H45C 110.5 no . .
H45A C45 H45B 108.2 no . .
H45A C45 H45C 110.4 no . .
H45B C45 H45C 110.3 no . .
O4 C46 H46A 109.2 no . .
O4 C46 H46B 106.8 no . .
O4 C46 H46C 111.1 no . .
H46A C46 H46B 107.0 no . .
H46A C46 H46C 113.3 no . .
H46B C46 H46C 109.1 no . .
C49 C50 H50 119.2 no . .
C52 C50 H50 119.6 no . .
C49 C51 H51 119.5 no . .
C53 C51 H51 119.2 no . .
C50 C52 H52 119.6 no . .
C54 C52 H52 120.2 no . .
C51 C53 H53 119.8 no . .
C54 C53 H53 119.3 no . .
C59 C58 H58 119.4 no . .
C64 C58 H58 120.2 no . .
C58 C59 H59 118.9 no . .
C60 C59 H59 121.4 no . .
C61 C62 H62 120.3 no . .
C63 C62 H62 119.1 no . .
C62 C63 H63 119.5 no . .
C69 C63 H63 120.5 no . .
C58 C64 H64 119.8 no . .
C65 C64 H64 121.0 no . .
C64 C65 H65 120.3 no . .
C66 C65 H65 118.4 no . .
C67 C68 H68 118.8 no . .
C69 C68 H68 119.2 no . .
C63 C69 H69 120.7 no . .
C68 C69 H69 119.7 no . .
O5 C71 H71A 109.6 no . .
O5 C71 H71B 109.4 no . .
O5 C71 H71C 109.1 no . .
H71A C71 H71B 110.1 no . .
H71A C71 H71C 109.1 no . .
H71B C71 H71C 109.5 no . .
O6 C72 H72A 109.6 no . .
O6 C72 H72B 109.7 no . .
O6 C72 H72C 109.2 no . .
H72A C72 H72B 109.9 no . .
H72A C72 H72C 109.1 no . .
H72B C72 H72C 109.4 no . .
C1 C76 H76 120.2 no 2_566 .
C75 C76 H76 121.0 no . .
C2 C77 H77 119.5 no 2_566 .
C75 C77 H77 119.2 no . .

loop_
_geom_bond_atom_site_label_1
_geom_bond_atom_site_label_2
_geom_bond_distance
_geom_bond_publ_flag
_geom_bond_site_symmetry_2
O1 C6 1.459(2) yes .
O1 C20 1.438(3) yes .
O2 C19 1.468(2) yes .
O2 C21 1.424(2) yes .
O3 C29 1.474(3) yes .
O3 C43 1.337(7) yes .
O3 C44 1.325(7) yes .
O4 C42 1.462(4) yes .
O4 C45 1.356(6) yes .
O4 C46 1.368(7) yes .
O5 C57 1.439(3) yes .
O5 C71 1.430(3) yes .
O6 C70 1.476(2) yes .
O6 C72 1.447(3) yes .
C1 C3 1.386(5) yes .
C1 C76 1.394(5) yes 2_566
C2 C3 1.384(4) yes .
C2 C77 1.391(4) yes 2_566
C3 C4 1.449(4) yes .
C4 C5 1.193(3) yes .
C5 C6 1.498(3) yes .
C6 C9 1.535(4) yes .
C6 C10 1.513(4) yes .
C7 C8 1.380(4) yes .
C7 C13 1.387(4) yes .
C8 C9 1.395(4) yes .
C9 C15 1.405(3) yes .
C10 C11 1.391(4) yes .
C10 C16 1.405(3) yes .
C11 C12 1.386(5) yes .
C12 C18 1.373(4) yes .
C13 C14 1.394(5) yes .
C14 C15 1.409(4) yes .
C15 C19 1.521(4) yes .
C16 C17 1.413(5) yes .
C16 C19 1.518(4) yes .
C17 C18 1.390(5) yes .
C19 C22 1.501(2) yes .
C22 C23 1.178(2) yes .
C23 C24 1.450(2) yes .
C24 C25 1.411(4) yes .
C24 C26 1.393(4) yes 2_566
C25 C26 1.409(3) yes .
C25 C27 1.443(4) yes .
C27 C28 1.212(4) yes .
C28 C29 1.489(4) yes .
C29 C32 1.529(4) yes .
C29 C33 1.528(3) yes .
C30 C31 1.399(6) yes .
C30 C36 1.392(6) yes .
C31 C32 1.394(3) yes .
C32 C38 1.389(4) yes .
C33 C34 1.402(4) yes .
C33 C39 1.390(3) yes .
C34 C35 1.385(3) yes .
C35 C41 1.378(5) yes .
C36 C37 1.360(4) yes .
C37 C38 1.410(4) yes .
C38 C42 1.518(3) yes .
C39 C40 1.399(3) yes .
C39 C42 1.522(4) yes .
C40 C41 1.382(5) yes .
C42 C47 1.470(3) yes .
C47 C48 1.221(4) yes .
C48 C49 1.423(3) yes .
C49 C50 1.408(5) yes .
C49 C51 1.399(4) yes .
C50 C52 1.395(4) yes .
C51 C53 1.382(3) yes .
C52 C54 1.406(5) yes .
C53 C54 1.403(5) yes .
C54 C55 1.437(3) yes .
C55 C56 1.193(3) yes .
C56 C57 1.504(3) yes .
C57 C60 1.525(4) yes .
C57 C61 1.534(3) yes .
C58 C59 1.388(5) yes .
C58 C64 1.403(4) yes .
C59 C60 1.410(3) yes .
C60 C66 1.381(3) yes .
C61 C62 1.410(5) yes .
C61 C67 1.393(3) yes .
C62 C63 1.402(4) yes .
C63 C69 1.379(4) yes .
C64 C65 1.377(4) yes .
C65 C66 1.410(5) yes .
C66 C70 1.516(3) yes .
C67 C68 1.404(3) yes .
C67 C70 1.519(4) yes .
C68 C69 1.371(5) yes .
C70 C73 1.484(3) yes .
C73 C74 1.191(4) yes .
C74 C75 1.436(4) yes .
C75 C76 1.438(5) yes .
C75 C77 1.382(5) yes .
C1 H1 0.946 no .
C2 H2 0.948 no .
C7 H7 0.954 no .
C8 H8 0.954 no .
C11 H11 0.960 no .
C12 H12 0.956 no .
C13 H13 0.954 no .
C14 H14 0.953 no .
C17 H17 0.948 no .
C18 H18 0.943 no .
C20 H20A 0.978 no .
C20 H20B 0.992 no .
C20 H20C 0.965 no .
C21 H21A 0.973 no .
C21 H21B 0.984 no .
C21 H21C 0.980 no .
C26 H26 0.955 no .
C30 H30 0.943 no .
C31 H31 0.951 no .
C34 H34 0.956 no .
C35 H35 0.954 no .
C36 H36 0.961 no .
C37 H37 0.953 no .
C40 H40 0.952 no .
C41 H41 0.962 no .
C43 H43A 0.982 no .
C43 H43B 0.985 no .
C43 H43C 0.987 no .
C44 H44A 1.003 no .
C44 H44B 0.957 no .
C44 H44C 0.978 no .
C45 H45A 0.987 no .
C45 H45B 0.989 no .
C45 H45C 0.962 no .
C46 H46A 0.971 no .
C46 H46B 1.019 no .
C46 H46C 0.944 no .
C50 H50 0.950 no .
C51 H51 0.953 no .
C52 H52 0.948 no .
C53 H53 0.945 no .
C58 H58 0.952 no .
C59 H59 0.944 no .
C62 H62 0.963 no .
C63 H63 0.944 no .
C64 H64 0.942 no .
C65 H65 0.950 no .
C68 H68 0.957 no .
C69 H69 0.947 no .
C71 H71A 0.978 no .
C71 H71B 0.974 no .
C71 H71C 0.986 no .
C72 H72A 0.979 no .
C72 H72B 0.976 no .
C72 H72C 0.985 no .
C76 H76 0.933 no .
C77 H77 0.953 no .

loop_
_geom_contact_atom_site_label_1
_geom_contact_atom_site_label_2
_geom_contact_distance
_geom_contact_site_symmetry_2
O2 C63 3.356(4) 1_565
O4 C71 3.525(4) 2_655
O5 C20 3.333(2) 2_665
O5 C51 3.548(4) 2_655
C4 C58 3.590(5) 1_465
C7 C53 3.567(3) 1_565
C7 C54 3.475(3) 1_565
C13 C54 3.503(3) 1_565
C13 C55 3.415(3) 1_565
C13 C76 3.513(4) 1_565
C20 O5 3.333(2) 2_665
C20 C51 3.540(4) 1_565
C21 C54 3.588(3) 2_665
C40 C41 3.532(5) 2_665
C41 C40 3.532(5) 2_665
C43 C45 2.947(11) 2_565
C45 C43 2.947(11) 2_565
C46 C71 3.490(9) 2_655
C51 O5 3.548(4) 2_655
C51 C20 3.540(4) 1_545
C53 C7 3.567(3) 1_545
C53 C53 3.537(4) 2_655
C54 C7 3.475(3) 1_545
C54 C13 3.503(3) 1_545
C54 C21 3.588(3) 2_665
C55 C13 3.415(3) 1_545
C58 C4 3.590(5) 1_645
C63 O2 3.356(4) 1_545
C71 O4 3.525(4) 2_655
C71 C46 3.490(9) 2_655
C72 C72 3.553(4) 2_646
C76 C13 3.513(4) 1_545
O1 H12 2.822 2_575
O1 H36 3.216 1_565
O1 H37 3.310 1_565
O2 H63 2.997 1_565
O3 H45C 3.582 2_565
O4 H43A 3.474 2_565
O4 H43B 3.306 2_565
O4 H71A 3.320 2_655
O4 H71C 2.829 2_655
O5 H20B 3.538 2_665
O5 H20C 2.440 2_665
O5 H51 2.632 2_655
O6 H72A 3.587 2_646
O6 H72B 3.422 2_646
C1 H30 3.173 1_565
C2 H30 3.176 1_565
C2 H36 3.456 1_565
C2 H58 3.227 1_465
C3 H30 3.145 1_565
C3 H36 3.155 1_565
C3 H58 3.286 1_465
C3 H64 3.564 1_465
C4 H36 2.932 1_565
C4 H58 2.761 1_465
C5 H36 3.156 1_565
C5 H58 2.915 1_465
C7 H76 3.157 1_565
C10 H58 3.408 1_465
C11 H11 3.305 2_575
C11 H12 3.378 2_575
C11 H58 2.974 1_465
C11 H59 3.404 1_465
C12 H11 3.165 2_575
C12 H20A 3.510 2_575
C12 H20C 3.349 2_575
C12 H58 3.542 1_465
C12 H59 3.170 1_465
C13 H76 2.783 1_565
C14 H76 3.371 1_565
C20 H12 2.743 2_575
C20 H51 2.911 1_565
C20 H53 3.569 1_565
C20 H59 3.310 2_665
C21 H53 3.311 1_565
C21 H62 3.595 1_565
C23 H69 3.364 1_565
C24 H69 3.527 1_565
C34 H63 3.118 1_565
C35 H50 3.599 2_665
C35 H63 2.902 1_565
C36 H44A 3.302 2_565
C37 H44A 3.424 2_565
C40 H41 3.075 2_665
C41 H40 3.122 2_665
C41 H41 3.498 2_665
C41 H50 3.260 2_665
C43 H44B 3.418 2_565
C43 H45A 2.496 2_565
C43 H45C 2.556 2_565
C44 H43A 3.324 2_565
C44 H44B 3.179 2_565
C44 H45C 3.031 2_565
C45 H43A 2.377 2_565
C45 H43B 2.780 2_565
C45 H43C 3.230 2_565
C45 H44B 3.295 2_565
C45 H71C 3.587 2_655
C46 H71A 2.920 2_655
C46 H71C 3.143 2_655
C47 H41 3.363 2_665
C47 H71C 3.577 2_655
C48 H35 3.568 2_665
C48 H41 3.034 2_665
C48 H62 3.471 2_655
C49 H21B 3.277 2_665
C49 H35 3.343 2_665
C49 H41 3.402 2_665
C49 H62 3.355 2_655
C50 H7 3.480 1_545
C50 H21B 3.201 2_665
C50 H35 3.336 2_665
C50 H41 3.206 2_665
C51 H20B 2.859 1_545
C51 H20C 3.389 1_545
C51 H21B 3.207 2_665
C51 H62 3.036 2_655
C52 H7 3.333 1_545
C52 H21B 3.070 2_665
C53 H20B 2.986 1_545
C53 H21B 3.113 2_665
C53 H21C 3.247 1_545
C53 H21C 3.478 2_665
C53 H53 2.809 2_655
C54 H7 3.440 1_545
C54 H13 3.457 1_545
C54 H21A 3.546 2_665
C54 H21B 3.070 2_665
C54 H21C 3.591 2_665
C54 H53 3.242 2_655
C55 H13 3.114 1_545
C55 H53 3.156 2_655
C56 H13 3.249 1_545
C56 H20C 3.479 2_665
C56 H51 3.231 2_655
C56 H53 3.586 2_655
C57 H20C 3.488 2_665
C57 H51 3.470 2_655
C58 H2 3.112 1_645
C58 H11 3.558 1_645
C59 H12 3.559 1_645
C59 H20C 3.595 2_665
C61 H14 3.259 1_545
C62 H14 3.068 1_545
C62 H51 3.568 2_655
C63 H14 2.937 1_545
C63 H35 3.255 1_545
C67 H14 3.326 1_545
C68 H14 3.185 1_545
C68 H72B 3.038 2_646
C69 H14 3.012 1_545
C69 H72B 3.411 2_646
C71 H20C 3.205 2_665
C71 H46B 3.127 2_655
C71 H46C 3.279 2_655
C72 H68 3.517 2_646
C72 H72A 3.276 2_646
C72 H72B 3.094 2_646
C73 H13 3.190 1_545
C74 H13 3.040 1_545
C75 H13 3.504 1_545
C75 H30 3.261 2_556
C76 H13 3.295 1_545
C76 H30 3.230 2_556
C77 H30 3.231 2_556
H2 C58 3.112 1_465
H2 H36 3.500 1_565
H2 H58 2.723 1_465
H7 C50 3.480 1_565
H7 C52 3.333 1_565
H7 C54 3.440 1_565
H7 H76 3.312 1_565
H11 C11 3.305 2_575
H11 C12 3.165 2_575
H11 C58 3.558 1_465
H11 H11 3.127 2_575
H11 H12 2.848 2_575
H11 H20A 3.489 2_575
H11 H58 2.815 1_465
H11 H59 3.199 1_465
H12 O1 2.822 2_575
H12 C11 3.378 2_575
H12 C20 2.743 2_575
H12 C59 3.559 1_465
H12 H11 2.848 2_575
H12 H20A 2.655 2_575
H12 H20C 2.425 2_575
H12 H59 2.824 1_465
H12 H71B 3.555 1_465
H12 H71C 3.517 1_465
H13 C54 3.457 1_565
H13 C55 3.114 1_565
H13 C56 3.249 1_565
H13 C73 3.190 1_565
H13 C74 3.040 1_565
H13 C75 3.504 1_565
H13 C76 3.295 1_565
H13 H76 2.728 1_565
H14 C61 3.259 1_565
H14 C62 3.068 1_565
H14 C63 2.937 1_565
H14 C67 3.326 1_565
H14 C68 3.185 1_565
H14 C69 3.012 1_565
H14 H62 3.557 1_565
H14 H63 3.391 1_565
H14 H69 3.469 1_565
H18 H71B 3.434 1_465
H18 H71C 3.227 1_465
H20A C12 3.510 2_575
H20A H11 3.489 2_575
H20A H12 2.655 2_575
H20A H59 3.006 2_665
H20B O5 3.538 2_665
H20B C51 2.859 1_565
H20B C53 2.986 1_565
H20B H51 2.414 1_565
H20B H53 2.634 1_565
H20C O5 2.440 2_665
H20C C12 3.349 2_575
H20C C51 3.389 1_565
H20C C56 3.479 2_665
H20C C57 3.488 2_665
H20C C59 3.595 2_665
H20C C71 3.205 2_665
H20C H12 2.425 2_575
H20C H37 3.404 1_565
H20C H51 2.580 1_565
H20C H59 2.758 2_665
H20C H71B 3.520 2_665
H20C H71C 3.015 2_665
H21A C54 3.546 2_665
H21A H53 3.570 1_565
H21B C49 3.277 2_665
H21B C50 3.201 2_665
H21B C51 3.207 2_665
H21B C52 3.070 2_665
H21B C53 3.113 2_665
H21B C54 3.070 2_665
H21B H52 3.543 2_665
H21B H53 3.497 1_565
H21B H62 3.054 1_565
H21B H63 3.422 1_565
H21C C53 3.247 1_565
H21C C53 3.478 2_665
H21C C54 3.591 2_665
H21C H53 2.478 1_565
H21C H53 3.574 2_665
H21C H62 3.539 1_565
H30 C1 3.173 1_545
H30 C2 3.176 1_545
H30 C3 3.145 1_545
H30 C75 3.261 2_556
H30 C76 3.230 2_556
H30 C77 3.231 2_556
H31 H45A 3.463 2_565
H34 H63 2.878 1_565
H35 C48 3.568 2_665
H35 C49 3.343 2_665
H35 C50 3.336 2_665
H35 C63 3.255 1_565
H35 H50 3.316 2_665
H35 H62 3.165 1_565
H35 H63 2.450 1_565
H36 O1 3.216 1_545
H36 C2 3.456 1_545
H36 C3 3.155 1_545
H36 C4 2.932 1_545
H36 C5 3.156 1_545
H36 H2 3.500 1_545
H36 H44A 3.466 2_565
H37 O1 3.310 1_545
H37 H20C 3.404 1_545
H37 H71C 2.831 2_655
H40 C41 3.122 2_665
H40 H41 2.763 2_665
H41 C40 3.075 2_665
H41 C41 3.498 2_665
H41 C47 3.363 2_665
H41 C48 3.034 2_665
H41 C49 3.402 2_665
H41 C50 3.206 2_665
H41 H40 2.763 2_665
H41 H41 3.525 2_665
H41 H50 2.613 2_665
H43A O4 3.474 2_565
H43A C44 3.324 2_565
H43A C45 2.377 2_565
H43A H44A 3.515 2_565
H43A H44B 2.578 2_565
H43A H44C 3.484 2_565
H43A H45A 2.082 2_565
H43A H45B 2.950 2_565
H43A H45C 1.916 2_565
H43B O4 3.306 2_565
H43B C45 2.780 2_565
H43B H44B 3.494 2_565
H43B H45A 2.471 2_565
H43B H45C 2.389 2_565
H43B H71C 3.305 1_465
H43C C45 3.230 2_565
H43C H45A 2.503 2_565
H43C H45C 3.114 2_565
H44A C36 3.302 2_565
H44A C37 3.424 2_565
H44A H36 3.466 2_565
H44A H43A 3.515 2_565
H44A H44B 3.325 2_565
H44A H45C 2.857 2_565
H44B C43 3.418 2_565
H44B C44 3.179 2_565
H44B C45 3.295 2_565
H44B H43A 2.578 2_565
H44B H43B 3.494 2_565
H44B H44A 3.325 2_565
H44B H44B 2.303 2_565
H44B H45A 3.395 2_565
H44B H45C 2.446 2_565
H44C H43A 3.484 2_565
H45A C43 2.496 2_565
H45A H31 3.463 2_565
H45A H43A 2.082 2_565
H45A H43B 2.471 2_565
H45A H43C 2.503 2_565
H45A H44B 3.395 2_565
H45A H71C 3.367 2_655
H45B H43A 2.950 2_565
H45C O3 3.582 2_565
H45C C43 2.556 2_565
H45C C44 3.031 2_565
H45C H43A 1.916 2_565
H45C H43B 2.389 2_565
H45C H43C 3.114 2_565
H45C H44A 2.857 2_565
H45C H44B 2.446 2_565
H45C H45C 3.445 2_565
H46B C71 3.127 2_655
H46B H71A 2.507 2_655
H46B H71B 3.566 2_655
H46B H71C 2.924 2_655
H46C C71 3.279 2_655
H46C H62 3.484 2_655
H46C H71A 2.626 2_655
H46C H71C 3.085 2_655
H50 C35 3.599 2_665
H50 C41 3.260 2_665
H50 H35 3.316 2_665
H50 H41 2.613 2_665
H51 O5 2.632 2_655
H51 C20 2.911 1_545
H51 C56 3.231 2_655
H51 C57 3.470 2_655
H51 C62 3.568 2_655
H51 H20B 2.414 1_545
H51 H20C 2.580 1_545
H51 H62 2.692 2_655
H51 H71C 3.549 2_655
H52 H21B 3.543 2_665
H53 C20 3.569 1_545
H53 C21 3.311 1_545
H53 C53 2.809 2_655
H53 C54 3.242 2_655
H53 C55 3.156 2_655
H53 C56 3.586 2_655
H53 H20B 2.634 1_545
H53 H21A 3.570 1_545
H53 H21B 3.497 1_545
H53 H21C 2.478 1_545
H53 H21C 3.574 2_665
H53 H53 2.249 2_655
H58 C2 3.227 1_645
H58 C3 3.286 1_645
H58 C4 2.761 1_645
H58 C5 2.915 1_645
H58 C10 3.408 1_645
H58 C11 2.974 1_645
H58 C12 3.542 1_645
H58 H2 2.723 1_645
H58 H11 2.815 1_645
H59 C11 3.404 1_645
H59 C12 3.170 1_645
H59 C20 3.310 2_665
H59 H11 3.199 1_645
H59 H12 2.824 1_645
H59 H20A 3.006 2_665
H59 H20C 2.758 2_665
H62 C21 3.595 1_545
H62 C48 3.471 2_655
H62 C49 3.355 2_655
H62 C51 3.036 2_655
H62 H14 3.557 1_545
H62 H21B 3.054 1_545
H62 H21C 3.539 1_545
H62 H35 3.165 1_545
H62 H46C 3.484 2_655
H62 H51 2.692 2_655
H63 O2 2.997 1_545
H63 C34 3.118 1_545
H63 C35 2.902 1_545
H63 H14 3.391 1_545
H63 H21B 3.422 1_545
H63 H34 2.878 1_545
H63 H35 2.450 1_545
H64 C3 3.564 1_645
H68 C72 3.517 2_646
H68 H72B 2.697 2_646
H69 C23 3.364 1_545
H69 C24 3.527 1_545
H69 H14 3.469 1_545
H69 H72B 3.375 2_646
H71A O4 3.320 2_655
H71A C46 2.920 2_655
H71A H46B 2.507 2_655
H71A H46C 2.626 2_655
H71B H12 3.555 1_645
H71B H18 3.434 1_645
H71B H20C 3.520 2_665
H71B H46B 3.566 2_655
H71C O4 2.829 2_655
H71C C45 3.587 2_655
H71C C46 3.143 2_655
H71C C47 3.577 2_655
H71C H12 3.517 1_645
H71C H18 3.227 1_645
H71C H20C 3.015 2_665
H71C H37 2.831 2_655
H71C H43B 3.305 1_645
H71C H45A 3.367 2_655
H71C H46B 2.924 2_655
H71C H46C 3.085 2_655
H71C H51 3.549 2_655
H72A O6 3.587 2_646
H72A C72 3.276 2_646
H72A H72A 3.279 2_646
H72A H72B 2.651 2_646
H72B O6 3.422 2_646
H72B C68 3.038 2_646
H72B C69 3.411 2_646
H72B C72 3.094 2_646
H72B H68 2.697 2_646
H72B H69 3.375 2_646
H72B H72A 2.651 2_646
H72B H72B 2.904 2_646
H76 C7 3.157 1_545
H76 C13 2.783 1_545
H76 C14 3.371 1_545
H76 H7 3.312 1_545
H76 H13 2.728 1_545

loop_
_geom_torsion_atom_site_label_1
_geom_torsion_atom_site_label_2
_geom_torsion_atom_site_label_3
_geom_torsion_atom_site_label_4
_geom_torsion
_geom_torsion_site_symmetry_1
_geom_torsion_site_symmetry_3
_geom_torsion_site_symmetry_4
C20 O1 C6 C5 -179.2(2) . . .
C20 O1 C6 C9 66.5(3) . . .
C20 O1 C6 C10 -61.2(3) . . .
C21 O2 C19 C15 -53.0(3) . . .
C21 O2 C19 C16 74.2(2) . . .
C21 O2 C19 C22 -171.1(2) . . .
C43 O3 C29 C28 -73.7(5) . . .
C43 O3 C29 C32 44.8(5) . . .
C43 O3 C29 C33 168.3(5) . . .
C44 O3 C29 C28 -179.3(3) . . .
C44 O3 C29 C32 -60.8(4) . . .
C44 O3 C29 C33 62.7(4) . . .
C45 O4 C42 C38 65.1(4) . . .
C45 O4 C42 C39 -59.2(4) . . .
C45 O4 C42 C47 -178.7(3) . . .
C46 O4 C42 C38 175.1(4) . . .
C46 O4 C42 C39 50.7(4) . . .
C46 O4 C42 C47 -68.8(4) . . .
C71 O5 C57 C56 177.0(2) . . .
C71 O5 C57 C60 60.9(2) . . .
C71 O5 C57 C61 -65.1(3) . . .
C72 O6 C70 C66 -60.1(3) . . .
C72 O6 C70 C67 66.4(2) . . .
C72 O6 C70 C73 -177.4(2) . . .
C3 C1 C76 C75 0.8(4) . 2_566 2_566
C76 C1 C3 C2 -1.4(4) 2_566 . .
C76 C1 C3 C4 174.9(2) 2_566 . .
C3 C2 C77 C75 0.0(3) . 2_566 2_566
C77 C2 C3 C1 0.9(4) 2_566 . .
C77 C2 C3 C4 -175.3(2) 2_566 . .
C1 C3 C4 C5 -97(4) . . .
C2 C3 C4 C5 79(4) . . .
C3 C4 C5 C6 24(8) . . .
C4 C5 C6 O1 -33(4) . . .
C4 C5 C6 C9 83(4) . . .
C4 C5 C6 C10 -151(4) . . .
O1 C6 C9 C8 52.3(2) . . .
O1 C6 C9 C15 -127.3(2) . . .
O1 C6 C10 C11 -52.6(2) . . .
O1 C6 C10 C16 124.7(2) . . .
C5 C6 C9 C8 -58.8(2) . . .
C5 C6 C9 C15 121.6(2) . . .
C5 C6 C10 C11 60.3(2) . . .
C5 C6 C10 C16 -122.4(2) . . .
C9 C6 C10 C11 -177.86(18) . . .
C9 C6 C10 C16 -0.5(2) . . .
C10 C6 C9 C8 177.75(19) . . .
C10 C6 C9 C15 -1.8(2) . . .
C8 C7 C13 C14 -1.7(3) . . .
C13 C7 C8 C9 1.4(3) . . .
C7 C8 C9 C6 179.6(2) . . .
C7 C8 C9 C15 -0.8(3) . . .
C6 C9 C15 C14 -179.82(19) . . .
C6 C9 C15 C19 3.1(3) . . .
C8 C9 C15 C14 0.6(3) . . .
C8 C9 C15 C19 -176.47(19) . . .
C6 C10 C11 C12 177.5(2) . . .
C6 C10 C16 C17 -179.63(19) . . .
C6 C10 C16 C19 1.6(3) . . .
C11 C10 C16 C17 -2.4(3) . . .
C11 C10 C16 C19 178.89(19) . . .
C16 C10 C11 C12 0.1(2) . . .
C10 C11 C12 C18 1.8(3) . . .
C11 C12 C18 C17 -1.4(3) . . .
C7 C13 C14 C15 1.5(3) . . .
C13 C14 C15 C9 -1.0(3) . . .
C13 C14 C15 C19 176.28(19) . . .
C9 C15 C19 O2 122.2(2) . . .
C9 C15 C19 C16 -1.9(2) . . .
C9 C15 C19 C22 -124.6(2) . . .
C14 C15 C19 O2 -55.0(2) . . .
C14 C15 C19 C16 -179.06(18) . . .
C14 C15 C19 C22 58.2(2) . . .
C10 C16 C17 C18 2.8(3) . . .
C10 C16 C19 O2 -125.4(2) . . .
C10 C16 C19 C15 -0.4(2) . . .
C10 C16 C19 C22 123.5(2) . . .
C17 C16 C19 O2 55.9(2) . . .
C17 C16 C19 C15 -179.18(19) . . .
C17 C16 C19 C22 -55.2(2) . . .
C19 C16 C17 C18 -178.4(2) . . .
C16 C17 C18 C12 -0.9(3) . . .
O2 C19 C22 C23 -85(4) . . .
C15 C19 C22 C23 157(4) . . .
C16 C19 C22 C23 30(4) . . .
C19 C22 C23 C24 -55(10) . . .
C22 C23 C24 C25 92(7) . . .
C22 C23 C24 C26 -87(7) . . 2_566
C23 C24 C25 C26 -177.6(2) . . .
C23 C24 C25 C27 0.4(4) . . .
C23 C24 C26 C25 177.6(2) . 2_566 2_566
C25 C24 C26 C25 -1.5(4) . 2_566 2_566
C26 C24 C25 C26 1.4(4) 2_566 . .
C26 C24 C25 C27 179.5(2) 2_566 . .
C24 C25 C26 C24 -1.4(4) . . 2_566
C24 C25 C27 C28 -137(8) . . .
C26 C25 C27 C28 42(8) . . .
C27 C25 C26 C24 -179.6(2) . . 2_566
C25 C27 C28 C29 -159(33) . . .
C27 C28 C29 O3 -122(38) . . .
C27 C28 C29 C32 119(38) . . .
C27 C28 C29 C33 -8(30) . . .
O3 C29 C32 C31 -74.0(3) . . .
O3 C29 C32 C38 102.6(3) . . .
O3 C29 C33 C34 71.7(3) . . .
O3 C29 C33 C39 -103.5(2) . . .
C28 C29 C32 C31 42.0(4) . . .
C28 C29 C32 C38 -141.3(3) . . .
C28 C29 C33 C34 -42.6(3) . . .
C28 C29 C33 C39 142.3(2) . . .
C32 C29 C33 C34 -167.3(2) . . .
C32 C29 C33 C39 17.5(3) . . .
C33 C29 C32 C31 167.5(3) . . .
C33 C29 C32 C38 -15.8(4) . . .
C31 C30 C36 C37 1.2(6) . . .
C36 C30 C31 C32 0.0(5) . . .
C30 C31 C32 C29 175.4(3) . . .
C30 C31 C32 C38 -1.3(5) . . .
C29 C32 C38 C37 -175.3(3) . . .
C29 C32 C38 C42 2.7(4) . . .
C31 C32 C38 C37 1.3(5) . . .
C31 C32 C38 C42 179.4(3) . . .
C29 C33 C34 C35 -174.0(2) . . .
C29 C33 C39 C40 174.7(2) . . .
C29 C33 C39 C42 -6.2(4) . . .
C34 C33 C39 C40 -0.4(4) . . .
C34 C33 C39 C42 178.7(2) . . .
C39 C33 C34 C35 1.2(4) . . .
C33 C34 C35 C41 -0.1(3) . . .
C34 C35 C41 C40 -1.7(5) . . .
C30 C36 C37 C38 -1.2(6) . . .
C36 C37 C38 C32 -0.1(4) . . .
C36 C37 C38 C42 -178.2(3) . . .
C32 C38 C42 O4 -113.0(3) . . .
C32 C38 C42 C39 9.3(4) . . .
C32 C38 C42 C47 131.1(3) . . .
C37 C38 C42 O4 65.0(3) . . .
C37 C38 C42 C39 -172.7(2) . . .
C37 C38 C42 C47 -50.8(4) . . .
C33 C39 C40 C41 -1.5(5) . . .
C33 C39 C42 O4 112.6(2) . . .
C33 C39 C42 C38 -7.5(3) . . .
C33 C39 C42 C47 -128.8(2) . . .
C40 C39 C42 O4 -68.2(3) . . .
C40 C39 C42 C38 171.6(2) . . .
C40 C39 C42 C47 50.4(3) . . .
C42 C39 C40 C41 179.3(3) . . .
C39 C40 C41 C35 2.6(5) . . .
O4 C42 C47 C48 -149(4) . . .
C38 C42 C47 C48 -34(4) . . .
C39 C42 C47 C48 91(4) . . .
C42 C47 C48 C49 64(6) . . .
C47 C48 C49 C50 -127(2) . . .
C47 C48 C49 C51 48(2) . . .
C48 C49 C50 C52 175.6(2) . . .
C48 C49 C51 C53 -173.7(2) . . .
C50 C49 C51 C53 1.4(3) . . .
C51 C49 C50 C52 0.7(3) . . .
C49 C50 C52 C54 -3.4(3) . . .
C49 C51 C53 C54 -0.7(3) . . .
C50 C52 C54 C53 3.9(3) . . .
C50 C52 C54 C55 -175.1(2) . . .
C51 C53 C54 C52 -1.9(3) . . .
C51 C53 C54 C55 177.1(2) . . .
C52 C54 C55 C56 95(7) . . .
C53 C54 C55 C56 -84(7) . . .
C54 C55 C56 C57 -74(8) . . .
C55 C56 C57 O5 -138(2) . . .
C55 C56 C57 C60 -20(2) . . .
C55 C56 C57 C61 104(2) . . .
O5 C57 C60 C59 45.9(2) . . .
O5 C57 C60 C66 -135.7(2) . . .
O5 C57 C61 C62 -44.4(3) . . .
O5 C57 C61 C67 135.4(2) . . .
C56 C57 C60 C59 -68.6(2) . . .
C56 C57 C60 C66 109.8(2) . . .
C56 C57 C61 C62 70.7(3) . . .
C56 C57 C61 C67 -109.5(2) . . .
C60 C57 C61 C62 -169.0(2) . . .
C60 C57 C61 C67 10.9(3) . . .
C61 C57 C60 C59 170.0(2) . . .
C61 C57 C60 C66 -11.6(3) . . .
C59 C58 C64 C65 0.0(4) . . .
C64 C58 C59 C60 -2.1(4) . . .
C58 C59 C60 C57 -178.9(2) . . .
C58 C59 C60 C66 2.7(4) . . .
C57 C60 C66 C65 -179.4(2) . . .
C57 C60 C66 C70 1.4(3) . . .
C59 C60 C66 C65 -1.1(3) . . .
C59 C60 C66 C70 179.8(2) . . .
C57 C61 C62 C63 -178.8(2) . . .
C57 C61 C67 C68 178.9(2) . . .
C57 C61 C67 C70 -0.0(3) . . .
C62 C61 C67 C68 -1.3(3) . . .
C62 C61 C67 C70 179.8(2) . . .
C67 C61 C62 C63 1.3(4) . . .
C61 C62 C63 C69 -1.0(4) . . .
C62 C63 C69 C68 0.6(4) . . .
C58 C64 C65 C66 1.6(5) . . .
C64 C65 C66 C60 -1.0(4) . . .
C64 C65 C66 C70 178.1(2) . . .
C60 C66 C70 O6 133.0(2) . . .
C60 C66 C70 C67 9.8(3) . . .
C60 C66 C70 C73 -113.4(3) . . .
C65 C66 C70 O6 -46.1(3) . . .
C65 C66 C70 C67 -169.4(2) . . .
C65 C66 C70 C73 67.5(3) . . .
C61 C67 C68 C69 1.0(4) . . .
C61 C67 C70 O6 -134.2(2) . . .
C61 C67 C70 C66 -10.4(3) . . .
C61 C67 C70 C73 113.1(2) . . .
C68 C67 C70 O6 46.9(2) . . .
C68 C67 C70 C66 170.7(2) . . .
C68 C67 C70 C73 -65.8(2) . . .
C70 C67 C68 C69 179.9(2) . . .
C67 C68 C69 C63 -0.6(4) . . .
O6 C70 C73 C74 -158(5) . . .
C66 C70 C73 C74 85(5) . . .
C67 C70 C73 C74 -41(5) . . .
C70 C73 C74 C75 -145(5) . . .
C73 C74 C75 C76 177(3) . . .
C73 C74 C75 C77 -2(3) . . .
C74 C75 C76 C1 -179.4(2) . . 2_566
C74 C75 C77 C2 179.8(2) . . 2_566
C76 C75 C77 C2 0.6(4) . . 2_566
C77 C75 C76 C1 -0.2(3) . . 2_566

loop_
_platon_squeeze_void_nr
_platon_squeeze_void_average_x
_platon_squeeze_void_average_y
_platon_squeeze_void_average_z
_platon_squeeze_void_volume
_platon_squeeze_void_count_electrons
_platon_squeeze_void_content
1 0.229 0.279 0.500 1293 291 ' '
